data_4023550
loop_
_publ_author_name
'Adam M.-P. Pederson'
'Ryan C. Vetor'
'Mason A. Rouser'
'Feihe Huang'
'Carla Slebodnick'
'Daniel V. Schoonover'
'Harry W. Gibson'

_publ_contact_author 'Gibson, Harry W.'
_publ_contact_author_email hwgibson@vt.edu
_publ_section_title
;
 A New Functional Bis(m-phenylene)-32-crown-10-Based
 Cryptand Host for Paraquats
;
_journal_name_full 'Journal of Organic Chemistry'
_journal_page_first 5570
_journal_page_last 5573
_journal_paper_doi 10.1021/jo8006368
_journal_volume 73
_journal_year 2008
_chemical_compound_source 'synthesis as described'
_chemical_formula_moiety 'C37 H48 O13, C12 H14 N2, C3 H6 O, 2(F6 P)'
_chemical_formula_sum 'C52 H68 F12 N2 O14 P2'
_chemical_formula_weight 1234.48
_chemical_name_systematic
;
 ?
;
_space_group_IT_number 2
_symmetry_cell_setting triclinic
_symmetry_Int_Tables_number 2
_symmetry_space_group_name_Hall '-P 1'
_symmetry_space_group_name_H-M 'P -1'
_atom_sites_solution_hydrogens geom
_atom_sites_solution_primary direct
_atom_sites_solution_secondary difmap
_audit_creation_date 2008-02-04T13:11:05-00:00
_audit_creation_method 'WinGX routine CIF_UPDATE'
_cell_angle_alpha 88.120(17)
_cell_angle_beta 81.194(14)
_cell_angle_gamma 61.642(12)
_cell_formula_units_Z 2
_cell_length_a 12.466(2)
_cell_length_b 13.006(3)
_cell_length_c 19.538(3)
_cell_measurement_reflns_used 2987
_cell_measurement_temperature 100(2)
_cell_measurement_theta_max 17.43
_cell_measurement_theta_min 2.58
_cell_measurement_wavelength 0.71073
_cell_volume 2751.8(9)
_computing_cell_refinement 'CrysAlisPro (Oxford Diffraction, 2007)'
_computing_data_collection 'CrysAlisPro (Oxford Diffraction, 2007)'
_computing_data_reduction 'CrysAlisPro (Oxford Diffraction, 2007)'
_computing_molecular_graphics 'Ortep-3 for Windows (Farrugia, 1997)'
_computing_publication_material 'WinGX publication routines (Farrugia, 1999)'
_computing_structure_refinement 'SHELXL-97 (Sheldrick, 1997)'
_computing_structure_solution 'SHELXS-86 (Sheldrick, 1986)'
_diffrn_ambient_temperature 100(2)
_diffrn_detector CCD
_diffrn_measured_fraction_theta_full 0.973
_diffrn_measured_fraction_theta_max 0.973
_diffrn_measurement_device '\k-geometry diffractometer'
_diffrn_measurement_device_type 'Oxford Diffraction Xcalibur2'
_diffrn_measurement_method 'phi and omega scans'
_diffrn_radiation_monochromator graphite
_diffrn_radiation_probe x-ray
_diffrn_radiation_type MoK\a
_diffrn_radiation_wavelength 0.71073
_diffrn_reflns_av_R_equivalents 0.046
_diffrn_reflns_av_unetI/netI 0.1526
_diffrn_reflns_limit_h_max 14
_diffrn_reflns_limit_h_min -14
_diffrn_reflns_limit_k_max 15
_diffrn_reflns_limit_k_min -15
_diffrn_reflns_limit_l_max 23
_diffrn_reflns_limit_l_min -19
_diffrn_reflns_number 19449
_diffrn_reflns_theta_full 25.15
_diffrn_reflns_theta_max 25.15
_diffrn_reflns_theta_min 3.86
_diffrn_source 'fine-focus sealed tube'
_diffrn_standards_decay_% <2%
_diffrn_standards_interval_count 50
_diffrn_standards_number 2
_exptl_absorpt_coefficient_mu 0.187
_exptl_absorpt_correction_type none
_exptl_crystal_colour Yellow
_exptl_crystal_density_diffrn 1.49
_exptl_crystal_density_method 'not measured'
_exptl_crystal_description needle
_exptl_crystal_F_000 1288
_exptl_crystal_size_max 0.11
_exptl_crystal_size_mid 0.088
_exptl_crystal_size_min 0.087
_refine_diff_density_max 0.996
_refine_diff_density_min -0.489
_refine_diff_density_rms 0.068
_refine_ls_extinction_method none
_refine_ls_goodness_of_fit_ref 0.853
_refine_ls_hydrogen_treatment constr
_refine_ls_matrix_type full
_refine_ls_number_parameters 743
_refine_ls_number_reflns 9612
_refine_ls_number_restraints 0
_refine_ls_restrained_S_all 0.853
_refine_ls_R_factor_all 0.1704
_refine_ls_R_factor_gt 0.0664
_refine_ls_shift/su_max 0.001
_refine_ls_shift/su_mean 0
_refine_ls_structure_factor_coef Fsqd
_refine_ls_weighting_details 'calc w=1/[\s^2^(Fo^2^)+(0.0951P)^2^+0.0000P] where P=(Fo^2^+2Fc^2^)/3'
_refine_ls_weighting_scheme calc
_refine_ls_wR_factor_gt 0.1542
_refine_ls_wR_factor_ref 0.1849
_reflns_number_gt 3851
_reflns_number_total 9612
_reflns_threshold_expression >2sigma(I)
_cod_data_source_file jo8006368-File003.cif
_cod_data_source_block ap003
_cod_database_code 4023550

loop_
_symmetry_equiv_pos_as_xyz
'x, y, z'
'-x, -y, -z'

loop_
_atom_site_label
_atom_site_type_symbol
_atom_site_fract_x
_atom_site_fract_y
_atom_site_fract_z
_atom_site_U_iso_or_equiv
_atom_site_adp_type
_atom_site_occupancy
_atom_site_symmetry_multiplicity
_atom_site_calc_flag
_atom_site_refinement_flags
_atom_site_disorder_assembly
_atom_site_disorder_group
O1 O -1.7586(4) 1.0941(5) -0.1608(3) 0.0859(16) Uani 1 1 d . . .
O2 O -1.6216(4) 0.6657(5) -0.0480(2) 0.0625(12) Uani 1 1 d . . .
O3 O -1.3292(3) 1.0541(3) -0.23194(17) 0.0416(9) Uani 1 1 d . . .
O4 O -1.1972(3) 1.0593(3) -0.13119(17) 0.0403(9) Uani 1 1 d . . .
O5 O -1.0514(3) 0.8994(3) -0.04161(16) 0.0401(9) Uani 1 1 d . . .
O6 O -1.0908(3) 0.7041(3) -0.00684(17) 0.0479(10) Uani 1 1 d . . .
O7 O -1.1737(3) 0.5659(3) -0.05757(17) 0.0441(9) Uani 1 1 d . . .
O8 O -1.1892(3) 0.3772(3) -0.25729(18) 0.0443(9) Uani 1 1 d . . .
O9 O -1.0508(3) 0.3229(3) -0.39675(19) 0.0487(10) Uani 1 1 d . . .
O10 O -1.1350(5) 0.4397(4) -0.5225(3) 0.0871(15) Uani 1 1 d . . .
O11 O -1.2767(4) 0.6772(4) -0.51170(19) 0.0642(12) Uani 1 1 d . . .
O12 O -1.3755(4) 0.8685(3) -0.4139(2) 0.0557(11) Uani 1 1 d . . .
O13 O -1.6587(3) 1.0320(3) 0.03772(18) 0.0467(10) Uani 1 1 d . . .
H13A H -1.7211 1.0268 0.0565 0.07 Uiso 1 1 d R . .
C13 C -1.3597(5) 0.9631(4) -0.3213(3) 0.0417(14) Uani 1 1 d . . .
H13 H -1.274 0.9302 -0.3386 0.05 Uiso 1 1 calc R . .
C14 C -1.4361(6) 0.9396(5) -0.3548(3) 0.0485(15) Uani 1 1 d . . .
C15 C -1.5606(5) 0.9854(5) -0.3295(4) 0.0591(18) Uani 1 1 d . . .
H15 H -1.6121 0.9681 -0.3527 0.071 Uiso 1 1 calc R . .
C16 C -1.6090(5) 1.0575(5) -0.2692(4) 0.0580(18) Uani 1 1 d . . .
C17 C -1.5348(5) 1.0829(4) -0.2367(3) 0.0526(17) Uani 1 1 d . . .
H17 H -1.5689 1.1335 -0.1963 0.063 Uiso 1 1 calc R . .
C18 C -1.4108(5) 1.0358(4) -0.2619(3) 0.0412(14) Uani 1 1 d . . .
C19 C -1.2421(5) 0.5374(5) -0.0943(3) 0.0385(13) Uani 1 1 d . . .
C20 C -1.1785(5) 0.4706(4) -0.1549(3) 0.0360(13) Uani 1 1 d . . .
H20 H -1.0932 0.4462 -0.1686 0.043 Uiso 1 1 calc R . .
C21 C -1.2423(5) 0.4396(4) -0.1957(3) 0.0357(13) Uani 1 1 d . . .
C22 C -1.3672(5) 0.4755(5) -0.1753(3) 0.0433(14) Uani 1 1 d . . .
H22 H -1.4106 0.4559 -0.204 0.052 Uiso 1 1 calc R . .
C23 C -1.4275(5) 0.5384(5) -0.1148(3) 0.0446(15) Uani 1 1 d . . .
C24 C -1.3666(5) 0.5724(5) -0.0735(3) 0.0420(14) Uani 1 1 d . . .
H24 H -1.4097 0.6188 -0.032 0.05 Uiso 1 1 calc R . .
C25 C -1.5569(5) 0.5641(6) -0.0893(3) 0.0610(18) Uani 1 1 d . . .
H25A H -1.5994 0.5715 -0.1295 0.073 Uiso 1 1 calc R . .
H25B H -1.5564 0.498 -0.0625 0.073 Uiso 1 1 calc R . .
C26 C -1.6481(5) 0.7626(7) -0.0765(4) 0.061(2) Uani 1 1 d . . .
C27 C -1.6957(5) 0.7958(6) -0.1460(3) 0.0509(16) Uani 1 1 d . . .
H27 H -1.7024 0.738 -0.1707 0.061 Uiso 1 1 calc R . .
C28 C -1.7297(5) 0.9022(6) -0.1757(3) 0.0548(18) Uani 1 1 d . . .
H28 H -1.7599 0.9195 -0.2187 0.066 Uiso 1 1 calc R . .
C29 C -1.7155(5) 0.9840(6) -0.1360(5) 0.076(2) Uani 1 1 d . . .
C30 C -1.6689(5) 0.9503(8) -0.0715(3) 0.066(2) Uani 1 1 d . . .
C31 C -1.6402(6) 0.8477(8) -0.0483(6) 0.146(6) Uani 1 1 d . . .
H31 H -1.6094 0.8323 -0.0055 0.176 Uiso 1 1 calc R . .
C32 C -1.7491(5) 1.1126(5) -0.2313(4) 0.064(2) Uani 1 1 d . . .
H32A H -1.7914 1.1977 -0.2382 0.077 Uiso 1 1 calc R . .
H32B H -1.7917 1.0776 -0.2531 0.077 Uiso 1 1 calc R . .
C33 C -1.6651(7) 1.0525(7) -0.0320(4) 0.090(2) Uani 1 1 d . . .
H33A H -1.5925 1.0606 -0.0537 0.108 Uiso 1 1 calc R . .
H33B H -1.7401 1.127 -0.0366 0.108 Uiso 1 1 calc R . .
C34 C -1.3820(5) 1.1459(5) -0.1784(3) 0.0463(15) Uani 1 1 d . . .
H34A H -1.423 1.124 -0.1375 0.056 Uiso 1 1 calc R . .
H34B H -1.4442 1.2193 -0.1955 0.056 Uiso 1 1 calc R . .
C35 C -1.2805(5) 1.1625(5) -0.1594(3) 0.0477(15) Uani 1 1 d . . .
H35A H -1.2371 1.1805 -0.201 0.057 Uiso 1 1 calc R . .
H35B H -1.3143 1.2288 -0.1249 0.057 Uiso 1 1 calc R . .
C36 C -1.1071(5) 1.0739(5) -0.1030(3) 0.0443(14) Uani 1 1 d . . .
H36A H -1.1448 1.1208 -0.0587 0.053 Uiso 1 1 calc R . .
H36B H -1.0745 1.1162 -0.1354 0.053 Uiso 1 1 calc R . .
C37 C -1.0057(5) 0.9585(5) -0.0909(3) 0.0425(14) Uani 1 1 d . . .
H37A H -0.9687 0.9112 -0.1351 0.051 Uiso 1 1 calc R . .
H37B H -0.9406 0.9684 -0.0733 0.051 Uiso 1 1 calc R . .
C38 C -0.9555(5) 0.7836(5) -0.0329(3) 0.0412(14) Uani 1 1 d . . .
H38A H -0.8849 0.7877 -0.0184 0.049 Uiso 1 1 calc R . .
H38B H -0.9261 0.7373 -0.0774 0.049 Uiso 1 1 calc R . .
C39 C -1.0041(5) 0.7264(5) 0.0204(3) 0.0453(14) Uani 1 1 d . . .
H39A H -0.9357 0.6521 0.0326 0.054 Uiso 1 1 calc R . .
H39B H -1.0445 0.778 0.0629 0.054 Uiso 1 1 calc R . .
C40 C -1.1377(5) 0.6430(5) 0.0394(3) 0.0441(14) Uani 1 1 d . . .
H40A H -1.1754 0.6869 0.0847 0.053 Uiso 1 1 calc R . .
H40B H -1.0704 0.5647 0.0471 0.053 Uiso 1 1 calc R . .
C41 C -1.2323(5) 0.6315(5) 0.0067(3) 0.0437(14) Uani 1 1 d . . .
H41A H -1.2692 0.5909 0.0377 0.052 Uiso 1 1 calc R . .
H41B H -1.299 0.7099 -0.0014 0.052 Uiso 1 1 calc R . .
C42 C -1.0579(5) 0.3193(5) -0.2750(3) 0.0497(15) Uani 1 1 d . . .
H42A H -1.0197 0.2679 -0.2376 0.06 Uiso 1 1 calc R . .
H42B H -1.0277 0.3774 -0.2814 0.06 Uiso 1 1 calc R . .
C43 C -1.0252(6) 0.2491(5) -0.3403(3) 0.0593(17) Uani 1 1 d . . .
H43A H -0.9364 0.1912 -0.347 0.071 Uiso 1 1 calc R . .
H43B H -1.0732 0.2061 -0.3376 0.071 Uiso 1 1 calc R . .
C44 C -1.0376(6) 0.2636(5) -0.4612(3) 0.069(2) Uani 1 1 d . . .
H44A H -1.1116 0.2543 -0.4626 0.083 Uiso 1 1 calc R . .
H44B H -0.9648 0.1848 -0.465 0.083 Uiso 1 1 calc R . .
C45 C -1.0219(7) 0.3349(8) -0.5213(3) 0.101(3) Uani 1 1 d . . .
H45A H -0.9557 0.3542 -0.516 0.121 Uiso 1 1 calc R . .
H45B H -0.9979 0.2888 -0.5655 0.121 Uiso 1 1 calc R . .
C46 C -1.1227(9) 0.5174(10) -0.5708(4) 0.091(3) Uani 1 1 d . . .
H46A H -1.0587 0.5357 -0.5595 0.109 Uiso 1 1 calc R . .
H46B H -1.0931 0.4775 -0.6174 0.109 Uiso 1 1 calc R . .
C47 C -1.2260(9) 0.6176(8) -0.5734(4) 0.086(2) Uani 1 1 d . . .
H47A H -1.2869 0.6005 -0.5905 0.104 Uiso 1 1 calc R . .
H47B H -1.2074 0.6676 -0.6072 0.104 Uiso 1 1 calc R . .
C48 C -1.3683(8) 0.7920(7) -0.5243(4) 0.083(2) Uani 1 1 d . . .
H48A H -1.4197 0.7874 -0.5568 0.1 Uiso 1 1 calc R . .
H48B H -1.3282 0.8378 -0.5454 0.1 Uiso 1 1 calc R . .
C49 C -1.4473(6) 0.8503(6) -0.4568(3) 0.0644(18) Uani 1 1 d . . .
H49A H -1.5175 0.9262 -0.4653 0.077 Uiso 1 1 calc R . .
H49B H -1.4809 0.8005 -0.4336 0.077 Uiso 1 1 calc R . .
N1 N -0.8262(3) 0.2542(3) -0.78953(19) 0.0289(10) Uani 1 1 d . . .
N2 N -0.4744(4) 0.4205(4) -0.62031(19) 0.0302(10) Uani 1 1 d . . .
C1 C -0.3968(5) 0.4585(5) -0.5898(3) 0.0433(14) Uani 1 1 d . . .
H1A H -0.4495 0.5335 -0.5639 0.065 Uiso 1 1 calc R . .
H1B H -0.3398 0.4675 -0.6269 0.065 Uiso 1 1 calc R . .
H1C H -0.3496 0.3997 -0.5584 0.065 Uiso 1 1 calc R . .
C2 C -0.4196(5) 0.3301(5) -0.6659(2) 0.0365(13) Uani 1 1 d . . .
H2 H -0.3322 0.2894 -0.6769 0.044 Uiso 1 1 calc R . .
C3 C -0.4882(4) 0.2955(4) -0.6970(2) 0.0338(12) Uani 1 1 d . . .
H3 H -0.4474 0.2307 -0.7295 0.041 Uiso 1 1 calc R . .
C4 C -0.6159(4) 0.3520(4) -0.6826(2) 0.0266(11) Uani 1 1 d . . .
C5 C -0.6694(4) 0.4438(4) -0.6333(2) 0.0315(12) Uani 1 1 d . . .
H5 H -0.7566 0.4848 -0.6207 0.038 Uiso 1 1 calc R . .
C6 C -0.5976(5) 0.4759(4) -0.6027(2) 0.0366(13) Uani 1 1 d . . .
H6 H -0.6354 0.5383 -0.5684 0.044 Uiso 1 1 calc R . .
C7 C -0.8981(5) 0.2189(5) -0.8273(2) 0.0383(13) Uani 1 1 d . . .
H7A H -0.9851 0.2594 -0.806 0.057 Uiso 1 1 calc R . .
H7B H -0.8665 0.1342 -0.8252 0.057 Uiso 1 1 calc R . .
H7C H -0.8904 0.2396 -0.8758 0.057 Uiso 1 1 calc R . .
C8 C -0.8770(4) 0.3156(4) -0.7291(2) 0.0327(12) Uani 1 1 d . . .
H8 H -0.9605 0.3377 -0.7111 0.039 Uiso 1 1 calc R . .
C9 C -0.8107(4) 0.3478(4) -0.6924(2) 0.0315(12) Uani 1 1 d . . .
H9 H -0.8476 0.3902 -0.6491 0.038 Uiso 1 1 calc R . .
C10 C -0.6893(4) 0.3173(4) -0.7196(2) 0.0249(11) Uani 1 1 d . . .
C11 C -0.6385(4) 0.2535(4) -0.7826(2) 0.0287(12) Uani 1 1 d . . .
H11 H -0.5556 0.2316 -0.8023 0.034 Uiso 1 1 calc R . .
C12 C -0.7078(4) 0.2223(4) -0.8161(2) 0.0308(12) Uani 1 1 d . . .
H12 H -0.6722 0.1776 -0.8587 0.037 Uiso 1 1 calc R . .
O100 O -0.3878(4) 0.2802(4) -0.4750(2) 0.0632(12) Uani 1 1 d . . .
C100 C -0.2513(6) 0.0774(5) -0.4767(3) 0.0592(17) Uani 1 1 d . . .
H10A H -0.2581 0.0812 -0.5262 0.089 Uiso 1 1 calc R . .
H10B H -0.2821 0.0256 -0.4549 0.089 Uiso 1 1 calc R . .
H10C H -0.1646 0.0469 -0.4714 0.089 Uiso 1 1 calc R . .
C101 C -0.3256(6) 0.1966(5) -0.4430(3) 0.0491(15) Uani 1 1 d . . .
C102 C -0.3187(6) 0.2096(5) -0.3678(3) 0.0656(19) Uani 1 1 d . . .
H10D H -0.3016 0.2745 -0.3613 0.098 Uiso 1 1 calc R . .
H10E H -0.2526 0.1371 -0.3537 0.098 Uiso 1 1 calc R . .
H10F H -0.3976 0.2258 -0.3396 0.098 Uiso 1 1 calc R . .
P1 P -0.74143(13) 0.46309(12) -0.22356(7) 0.0370(4) Uani 1 1 d . . .
F1 F -0.6428(4) 0.5059(4) -0.23976(18) 0.1016(15) Uani 1 1 d . . .
F2 F -0.8170(3) 0.5502(3) -0.27834(14) 0.0483(8) Uani 1 1 d . . .
F3 F -0.8142(3) 0.5576(3) -0.16340(15) 0.0739(11) Uani 1 1 d . . .
F4 F -0.6668(3) 0.3762(3) -0.16964(15) 0.0727(11) Uani 1 1 d . . .
F5 F -0.6673(4) 0.3668(3) -0.28413(16) 0.1042(16) Uani 1 1 d . . .
F6 F -0.8413(4) 0.4207(4) -0.20904(19) 0.1053(16) Uani 1 1 d . . .
P2 P -0.93588(13) 0.90490(12) -0.33354(7) 0.0395(4) Uani 1 1 d . . .
F7 F -1.0433(3) 0.8698(3) -0.32596(15) 0.0531(8) Uani 1 1 d . . .
F8 F -0.8759(2) 0.8185(2) -0.27361(14) 0.0446(8) Uani 1 1 d . . .
F9 F -0.8536(3) 0.8002(2) -0.38974(15) 0.0507(8) Uani 1 1 d . . .
F10 F -0.9930(3) 0.9900(3) -0.39373(14) 0.0534(8) Uani 1 1 d . . .
F11 F -1.0159(3) 1.0088(2) -0.27710(14) 0.0529(8) Uani 1 1 d . . .
F12 F -0.8264(3) 0.9390(3) -0.34119(14) 0.0501(8) Uani 1 1 d . . .

loop_
_atom_site_aniso_label
_atom_site_aniso_U_11
_atom_site_aniso_U_22
_atom_site_aniso_U_33
_atom_site_aniso_U_23
_atom_site_aniso_U_13
_atom_site_aniso_U_12
O1 0.047(3) 0.094(4) 0.114(4) -0.029(4) 0.024(3) -0.040(3)
O2 0.042(3) 0.096(4) 0.053(3) 0.013(3) -0.009(2) -0.037(3)
O3 0.029(2) 0.046(2) 0.048(2) 0.0020(19) -0.0002(17) -0.0171(19)
O4 0.033(2) 0.039(2) 0.051(2) -0.0053(18) -0.0041(17) -0.0189(19)
O5 0.036(2) 0.064(3) 0.031(2) -0.0101(18) 0.0057(16) -0.034(2)
O6 0.044(2) 0.085(3) 0.032(2) 0.011(2) -0.0112(17) -0.044(2)
O7 0.031(2) 0.072(3) 0.035(2) 0.008(2) -0.0093(17) -0.027(2)
O8 0.047(2) 0.047(2) 0.041(2) 0.014(2) -0.0130(19) -0.024(2)
O9 0.053(2) 0.032(2) 0.049(2) -0.003(2) 0.0011(19) -0.0123(19)
O10 0.096(4) 0.050(3) 0.089(4) -0.015(3) 0.000(3) -0.016(3)
O11 0.073(3) 0.100(4) 0.025(2) -0.001(2) 0.000(2) -0.046(3)
O12 0.065(3) 0.058(3) 0.067(3) 0.014(2) -0.028(2) -0.043(2)
O13 0.042(2) 0.074(3) 0.033(2) 0.002(2) -0.0028(17) -0.036(2)
C13 0.032(3) 0.030(3) 0.062(4) 0.018(3) -0.010(3) -0.014(3)
C14 0.054(4) 0.028(3) 0.067(4) 0.010(3) -0.016(3) -0.021(3)
C15 0.036(4) 0.036(4) 0.118(6) 0.021(4) -0.029(4) -0.024(3)
C16 0.035(4) 0.023(3) 0.111(6) 0.005(4) -0.005(4) -0.012(3)
C17 0.023(3) 0.029(3) 0.103(5) 0.001(3) -0.005(3) -0.012(3)
C18 0.035(3) 0.028(3) 0.062(4) 0.012(3) -0.004(3) -0.018(3)
C19 0.035(3) 0.054(4) 0.041(3) 0.025(3) -0.019(3) -0.030(3)
C20 0.030(3) 0.043(3) 0.038(3) 0.015(3) -0.012(3) -0.019(3)
C21 0.036(3) 0.041(3) 0.036(3) 0.019(3) -0.013(3) -0.022(3)
C22 0.048(4) 0.066(4) 0.032(3) 0.025(3) -0.017(3) -0.039(3)
C23 0.033(3) 0.079(4) 0.040(3) 0.027(3) -0.018(3) -0.039(3)
C24 0.043(3) 0.059(4) 0.029(3) 0.022(3) -0.005(3) -0.029(3)
C25 0.050(4) 0.094(5) 0.042(4) 0.004(4) 0.001(3) -0.039(4)
C26 0.029(3) 0.053(5) 0.106(6) -0.050(4) 0.017(4) -0.029(4)
C27 0.035(3) 0.083(5) 0.041(4) -0.031(3) 0.008(3) -0.036(4)
C28 0.028(3) 0.060(4) 0.076(5) -0.044(4) 0.027(3) -0.028(3)
C29 0.026(4) 0.043(4) 0.133(7) -0.025(5) 0.045(4) -0.009(3)
C30 0.023(3) 0.140(7) 0.044(4) -0.063(4) 0.011(3) -0.047(4)
C31 0.034(4) 0.073(6) 0.246(13) 0.075(8) 0.076(6) 0.012(4)
C32 0.035(4) 0.022(3) 0.147(7) 0.025(4) -0.043(4) -0.015(3)
C33 0.068(5) 0.092(6) 0.116(7) 0.002(5) -0.011(5) -0.043(5)
C34 0.038(3) 0.032(3) 0.058(4) 0.001(3) 0.003(3) -0.011(3)
C35 0.044(4) 0.039(4) 0.064(4) -0.004(3) 0.000(3) -0.025(3)
C36 0.048(4) 0.051(4) 0.047(3) -0.013(3) 0.004(3) -0.037(3)
C37 0.040(3) 0.065(4) 0.033(3) -0.012(3) 0.005(3) -0.035(3)
C38 0.026(3) 0.061(4) 0.037(3) -0.010(3) -0.003(2) -0.021(3)
C39 0.034(3) 0.072(4) 0.032(3) -0.002(3) -0.007(3) -0.026(3)
C40 0.045(3) 0.056(4) 0.035(3) 0.010(3) -0.011(3) -0.026(3)
C41 0.041(3) 0.059(4) 0.036(3) 0.014(3) -0.007(3) -0.028(3)
C42 0.031(3) 0.042(3) 0.069(4) 0.023(3) -0.018(3) -0.010(3)
C43 0.060(4) 0.036(4) 0.064(4) 0.004(4) -0.005(3) -0.009(3)
C44 0.094(5) 0.031(3) 0.062(4) -0.025(3) 0.032(4) -0.023(3)
C45 0.077(6) 0.169(9) 0.031(4) -0.026(5) 0.008(4) -0.041(6)
C46 0.121(8) 0.137(8) 0.037(4) -0.022(5) 0.012(5) -0.085(7)
C47 0.104(7) 0.108(7) 0.072(6) 0.006(5) -0.012(5) -0.072(6)
C48 0.104(6) 0.096(6) 0.070(5) 0.046(5) -0.041(5) -0.060(5)
C49 0.073(5) 0.064(5) 0.071(5) 0.030(4) -0.029(4) -0.042(4)
N1 0.028(2) 0.034(2) 0.027(2) 0.004(2) -0.0037(19) -0.017(2)
N2 0.034(3) 0.042(3) 0.024(2) 0.001(2) -0.0042(19) -0.025(2)
C1 0.047(3) 0.063(4) 0.034(3) 0.002(3) -0.010(3) -0.036(3)
C2 0.031(3) 0.048(3) 0.030(3) -0.006(3) 0.000(2) -0.018(3)
C3 0.028(3) 0.037(3) 0.032(3) -0.009(2) 0.006(2) -0.015(3)
C4 0.024(3) 0.026(3) 0.029(3) 0.005(2) -0.002(2) -0.012(2)
C5 0.028(3) 0.032(3) 0.035(3) 0.004(3) -0.009(2) -0.013(3)
C6 0.039(3) 0.036(3) 0.034(3) -0.008(2) -0.004(3) -0.017(3)
C7 0.036(3) 0.051(4) 0.035(3) -0.002(3) -0.009(2) -0.025(3)
C8 0.025(3) 0.039(3) 0.033(3) -0.002(3) 0.002(2) -0.016(3)
C9 0.030(3) 0.035(3) 0.028(3) -0.001(2) 0.005(2) -0.017(3)
C10 0.025(3) 0.022(3) 0.027(3) 0.008(2) -0.006(2) -0.011(2)
C11 0.026(3) 0.032(3) 0.027(3) 0.004(2) -0.001(2) -0.014(2)
C12 0.039(3) 0.035(3) 0.023(3) 0.000(2) -0.004(2) -0.021(3)
O100 0.068(3) 0.058(3) 0.052(3) 0.009(2) -0.002(2) -0.023(2)
C100 0.070(4) 0.059(4) 0.048(4) -0.001(3) 0.003(3) -0.034(4)
C101 0.067(4) 0.047(4) 0.043(4) 0.004(3) 0.008(3) -0.039(4)
C102 0.094(5) 0.055(4) 0.052(4) 0.010(3) 0.003(4) -0.043(4)
P1 0.0376(8) 0.0389(9) 0.0286(8) 0.0023(7) -0.0011(6) -0.0146(7)
F1 0.099(3) 0.202(5) 0.068(2) 0.059(3) -0.043(2) -0.118(3)
F2 0.0422(18) 0.054(2) 0.0394(18) 0.0089(15) -0.0110(14) -0.0143(16)
F3 0.085(3) 0.052(2) 0.0409(19) -0.0173(17) -0.0092(18) 0.0038(19)
F4 0.068(2) 0.062(2) 0.0379(19) 0.0167(17) -0.0030(17) 0.0070(19)
F5 0.135(4) 0.065(3) 0.037(2) -0.0180(19) -0.007(2) 0.013(2)
F6 0.146(4) 0.167(4) 0.081(3) 0.046(3) -0.039(3) -0.133(4)
P2 0.0379(8) 0.0349(8) 0.0436(9) -0.0009(7) 0.0036(7) -0.0184(7)
F7 0.0425(19) 0.061(2) 0.062(2) 0.0022(17) -0.0016(15) -0.0320(17)
F8 0.0426(18) 0.0413(18) 0.0481(18) 0.0066(15) -0.0005(14) -0.0209(15)
F9 0.0499(19) 0.0420(19) 0.0548(19) -0.0133(16) 0.0077(15) -0.0212(16)
F10 0.061(2) 0.050(2) 0.0433(18) 0.0071(16) -0.0064(15) -0.0224(17)
F11 0.058(2) 0.0373(18) 0.0457(19) -0.0081(15) 0.0111(15) -0.0133(16)
F12 0.060(2) 0.053(2) 0.0493(19) 0.0000(15) 0.0062(15) -0.0406(17)

loop_
_atom_type_symbol
_atom_type_description
_atom_type_scat_dispersion_real
_atom_type_scat_dispersion_imag
_atom_type_scat_source
C C 0.003 0.002 'International Tables Vol C Tables 4.2.6.8 and 6.1.1.4'
H H 0 0 'International Tables Vol C Tables 4.2.6.8 and 6.1.1.4'
F F 0.017 0.01 'International Tables Vol C Tables 4.2.6.8 and 6.1.1.4'
N N 0.006 0.003 'International Tables Vol C Tables 4.2.6.8 and 6.1.1.4'
O O 0.011 0.006 'International Tables Vol C Tables 4.2.6.8 and 6.1.1.4'
P P 0.102 0.094 'International Tables Vol C Tables 4.2.6.8 and 6.1.1.4'

loop_
_geom_angle_atom_site_label_1
_geom_angle_atom_site_label_2
_geom_angle_atom_site_label_3
_geom_angle
_geom_angle_site_symmetry_1
_geom_angle_site_symmetry_3
_geom_angle_publ_flag
C29 O1 C32 121.9(6) . . ?
C26 O2 C25 118.2(5) . . ?
C18 O3 C34 116.1(4) . . ?
C35 O4 C36 112.2(4) . . ?
C37 O5 C38 110.6(4) . . ?
C40 O6 C39 112.5(4) . . ?
C19 O7 C41 118.3(4) . . ?
C21 O8 C42 119.1(4) . . ?
C43 O9 C44 113.5(4) . . ?
C46 O10 C45 112.5(7) . . ?
C47 O11 C48 107.6(6) . . ?
C14 O12 C49 118.0(5) . . ?
C33 O13 H13A 109.5 . . ?
C14 C13 C18 118.5(5) . . ?
C14 C13 H13 120.8 . . ?
C18 C13 H13 120.8 . . ?
O12 C14 C15 125.5(6) . . ?
O12 C14 C13 113.2(5) . . ?
C15 C14 C13 121.3(6) . . ?
C14 C15 C16 118.8(6) . . ?
C14 C15 H15 120.6 . . ?
C16 C15 H15 120.6 . . ?
C17 C16 C15 120.2(6) . . ?
C17 C16 C32 114.7(6) . . ?
C15 C16 C32 125.0(6) . . ?
C16 C17 C18 120.6(6) . . ?
C16 C17 H17 119.7 . . ?
C18 C17 H17 119.7 . . ?
O3 C18 C17 124.6(5) . . ?
O3 C18 C13 114.7(5) . . ?
C17 C18 C13 120.6(6) . . ?
O7 C19 C20 115.3(4) . . ?
O7 C19 C24 123.6(5) . . ?
C20 C19 C24 121.1(5) . . ?
C19 C20 C21 118.7(5) . . ?
C19 C20 H20 120.7 . . ?
C21 C20 H20 120.7 . . ?
O8 C21 C22 116.4(5) . . ?
O8 C21 C20 123.3(5) . . ?
C22 C21 C20 120.3(5) . . ?
C23 C22 C21 120.3(5) . . ?
C23 C22 H22 119.9 . . ?
C21 C22 H22 119.9 . . ?
C22 C23 C24 120.6(5) . . ?
C22 C23 C25 119.9(5) . . ?
C24 C23 C25 119.3(5) . . ?
C19 C24 C23 118.9(5) . . ?
C19 C24 H24 120.5 . . ?
C23 C24 H24 120.5 . . ?
O2 C25 C23 112.1(5) . . ?
O2 C25 H25A 109.2 . . ?
C23 C25 H25A 109.2 . . ?
O2 C25 H25B 109.2 . . ?
C23 C25 H25B 109.2 . . ?
H25A C25 H25B 107.9 . . ?
O2 C26 C31 123.1(9) . . ?
O2 C26 C27 125.3(5) . . ?
C31 C26 C27 111.5(9) . . ?
C28 C27 C26 125.7(6) . . ?
C28 C27 H27 117.1 . . ?
C26 C27 H27 117.1 . . ?
C27 C28 C29 113.9(7) . . ?
C27 C28 H28 123.1 . . ?
C29 C28 H28 123.1 . . ?
O1 C29 C28 115.5(8) . . ?
O1 C29 C30 124.9(7) . . ?
C28 C29 C30 119.4(7) . . ?
C31 C30 C29 121.4(8) . . ?
C31 C30 C33 125.3(9) . . ?
C29 C30 C33 113.2(7) . . ?
C30 C31 C26 128.1(13) . . ?
C30 C31 H31 116 . . ?
C26 C31 H31 116 . . ?
O1 C32 C16 112.8(5) . . ?
O1 C32 H32A 109 . . ?
C16 C32 H32A 109 . . ?
O1 C32 H32B 109 . . ?
C16 C32 H32B 109 . . ?
H32A C32 H32B 107.8 . . ?
O13 C33 C30 111.8(6) . . ?
O13 C33 H33A 109.2 . . ?
C30 C33 H33A 109.2 . . ?
O13 C33 H33B 109.2 . . ?
C30 C33 H33B 109.2 . . ?
H33A C33 H33B 107.9 . . ?
O3 C34 C35 107.8(4) . . ?
O3 C34 H34A 110.2 . . ?
C35 C34 H34A 110.2 . . ?
O3 C34 H34B 110.2 . . ?
C35 C34 H34B 110.2 . . ?
H34A C34 H34B 108.5 . . ?
O4 C35 C34 109.0(4) . . ?
O4 C35 H35A 109.9 . . ?
C34 C35 H35A 109.9 . . ?
O4 C35 H35B 109.9 . . ?
C34 C35 H35B 109.9 . . ?
H35A C35 H35B 108.3 . . ?
O4 C36 C37 109.6(4) . . ?
O4 C36 H36A 109.7 . . ?
C37 C36 H36A 109.7 . . ?
O4 C36 H36B 109.7 . . ?
C37 C36 H36B 109.7 . . ?
H36A C36 H36B 108.2 . . ?
O5 C37 C36 109.9(4) . . ?
O5 C37 H37A 109.7 . . ?
C36 C37 H37A 109.7 . . ?
O5 C37 H37B 109.7 . . ?
C36 C37 H37B 109.7 . . ?
H37A C37 H37B 108.2 . . ?
O5 C38 C39 109.4(4) . . ?
O5 C38 H38A 109.8 . . ?
C39 C38 H38A 109.8 . . ?
O5 C38 H38B 109.8 . . ?
C39 C38 H38B 109.8 . . ?
H38A C38 H38B 108.3 . . ?
O6 C39 C38 108.3(4) . . ?
O6 C39 H39A 110 . . ?
C38 C39 H39A 110 . . ?
O6 C39 H39B 110 . . ?
C38 C39 H39B 110 . . ?
H39A C39 H39B 108.4 . . ?
O6 C40 C41 107.1(4) . . ?
O6 C40 H40A 110.3 . . ?
C41 C40 H40A 110.3 . . ?
O6 C40 H40B 110.3 . . ?
C41 C40 H40B 110.3 . . ?
H40A C40 H40B 108.5 . . ?
O7 C41 C40 108.4(4) . . ?
O7 C41 H41A 110 . . ?
C40 C41 H41A 110 . . ?
O7 C41 H41B 110 . . ?
C40 C41 H41B 110 . . ?
H41A C41 H41B 108.4 . . ?
O8 C42 C43 107.7(5) . . ?
O8 C42 H42A 110.2 . . ?
C43 C42 H42A 110.2 . . ?
O8 C42 H42B 110.2 . . ?
C43 C42 H42B 110.2 . . ?
H42A C42 H42B 108.5 . . ?
O9 C43 C42 110.0(5) . . ?
O9 C43 H43A 109.7 . . ?
C42 C43 H43A 109.7 . . ?
O9 C43 H43B 109.7 . . ?
C42 C43 H43B 109.7 . . ?
H43A C43 H43B 108.2 . . ?
O9 C44 C45 109.2(5) . . ?
O9 C44 H44A 109.9 . . ?
C45 C44 H44A 109.9 . . ?
O9 C44 H44B 109.9 . . ?
C45 C44 H44B 109.9 . . ?
H44A C44 H44B 108.3 . . ?
O10 C45 C44 109.5(5) . . ?
O10 C45 H45A 109.8 . . ?
C44 C45 H45A 109.8 . . ?
O10 C45 H45B 109.8 . . ?
C44 C45 H45B 109.8 . . ?
H45A C45 H45B 108.2 . . ?
C47 C46 O10 114.8(7) . . ?
C47 C46 H46A 108.6 . . ?
O10 C46 H46A 108.6 . . ?
C47 C46 H46B 108.6 . . ?
O10 C46 H46B 108.6 . . ?
H46A C46 H46B 107.5 . . ?
C46 C47 O11 113.4(7) . . ?
C46 C47 H47A 108.9 . . ?
O11 C47 H47A 108.9 . . ?
C46 C47 H47B 108.9 . . ?
O11 C47 H47B 108.9 . . ?
H47A C47 H47B 107.7 . . ?
O11 C48 C49 108.8(5) . . ?
O11 C48 H48A 109.9 . . ?
C49 C48 H48A 109.9 . . ?
O11 C48 H48B 109.9 . . ?
C49 C48 H48B 109.9 . . ?
H48A C48 H48B 108.3 . . ?
O12 C49 C48 109.2(5) . . ?
O12 C49 H49A 109.8 . . ?
C48 C49 H49A 109.8 . . ?
O12 C49 H49B 109.8 . . ?
C48 C49 H49B 109.8 . . ?
H49A C49 H49B 108.3 . . ?
C8 N1 C12 120.2(4) . . ?
C8 N1 C7 120.6(4) . . ?
C12 N1 C7 119.3(4) . . ?
C2 N2 C6 120.3(4) . . ?
C2 N2 C1 118.6(4) . . ?
C6 N2 C1 121.1(4) . . ?
N2 C1 H1A 109.5 . . ?
N2 C1 H1B 109.5 . . ?
H1A C1 H1B 109.5 . . ?
N2 C1 H1C 109.5 . . ?
H1A C1 H1C 109.5 . . ?
H1B C1 H1C 109.5 . . ?
N2 C2 C3 120.2(5) . . ?
N2 C2 H2 119.9 . . ?
C3 C2 H2 119.9 . . ?
C2 C3 C4 122.0(5) . . ?
C2 C3 H3 119 . . ?
C4 C3 H3 119 . . ?
C3 C4 C5 116.1(5) . . ?
C3 C4 C10 121.2(4) . . ?
C5 C4 C10 122.7(4) . . ?
C6 C5 C4 120.5(5) . . ?
C6 C5 H5 119.8 . . ?
C4 C5 H5 119.8 . . ?
N2 C6 C5 120.9(5) . . ?
N2 C6 H6 119.6 . . ?
C5 C6 H6 119.6 . . ?
N1 C7 H7A 109.5 . . ?
N1 C7 H7B 109.5 . . ?
H7A C7 H7B 109.5 . . ?
N1 C7 H7C 109.5 . . ?
H7A C7 H7C 109.5 . . ?
H7B C7 H7C 109.5 . . ?
N1 C8 C9 121.5(4) . . ?
N1 C8 H8 119.3 . . ?
C9 C8 H8 119.3 . . ?
C8 C9 C10 119.1(4) . . ?
C8 C9 H9 120.5 . . ?
C10 C9 H9 120.5 . . ?
C9 C10 C11 118.5(4) . . ?
C9 C10 C4 120.8(4) . . ?
C11 C10 C4 120.7(4) . . ?
C12 C11 C10 119.9(4) . . ?
C12 C11 H11 120.1 . . ?
C10 C11 H11 120.1 . . ?
N1 C12 C11 120.9(4) . . ?
N1 C12 H12 119.6 . . ?
C11 C12 H12 119.6 . . ?
C101 C100 H10A 109.5 . . ?
C101 C100 H10B 109.5 . . ?
H10A C100 H10B 109.5 . . ?
C101 C100 H10C 109.5 . . ?
H10A C100 H10C 109.5 . . ?
H10B C100 H10C 109.5 . . ?
O100 C101 C100 121.4(5) . . ?
O100 C101 C102 121.5(5) . . ?
C100 C101 C102 117.1(6) . . ?
C101 C102 H10D 109.5 . . ?
C101 C102 H10E 109.5 . . ?
H10D C102 H10E 109.5 . . ?
C101 C102 H10F 109.5 . . ?
H10D C102 H10F 109.5 . . ?
H10E C102 H10F 109.5 . . ?
F3 P1 F1 91.2(2) . . ?
F3 P1 F6 89.5(2) . . ?
F1 P1 F6 178.7(2) . . ?
F3 P1 F4 88.71(18) . . ?
F1 P1 F4 91.2(2) . . ?
F6 P1 F4 90.0(2) . . ?
F3 P1 F5 179.6(2) . . ?
F1 P1 F5 88.8(3) . . ?
F6 P1 F5 90.5(3) . . ?
F4 P1 F5 90.93(19) . . ?
F3 P1 F2 91.62(17) . . ?
F1 P1 F2 89.16(18) . . ?
F6 P1 F2 89.7(2) . . ?
F4 P1 F2 179.5(2) . . ?
F5 P1 F2 88.74(18) . . ?
F11 P2 F9 179.1(2) . . ?
F11 P2 F10 90.55(17) . . ?
F9 P2 F10 89.97(17) . . ?
F11 P2 F7 90.44(17) . . ?
F9 P2 F7 90.31(17) . . ?
F10 P2 F7 90.60(18) . . ?
F11 P2 F8 90.05(16) . . ?
F9 P2 F8 89.42(17) . . ?
F10 P2 F8 178.99(17) . . ?
F7 P2 F8 90.21(16) . . ?
F11 P2 F12 89.97(17) . . ?
F9 P2 F12 89.27(16) . . ?
F10 P2 F12 89.79(17) . . ?
F7 P2 F12 179.42(19) . . ?
F8 P2 F12 89.39(16) . . ?

loop_
_geom_bond_atom_site_label_1
_geom_bond_atom_site_label_2
_geom_bond_distance
_geom_bond_site_symmetry_2
_geom_bond_publ_flag
O1 C29 1.370(8) . ?
O1 C32 1.388(7) . ?
O2 C26 1.274(8) . ?
O2 C25 1.380(7) . ?
O3 C18 1.362(6) . ?
O3 C34 1.441(6) . ?
O4 C35 1.409(6) . ?
O4 C36 1.415(6) . ?
O5 C37 1.429(5) . ?
O5 C38 1.436(6) . ?
O6 C40 1.422(5) . ?
O6 C39 1.422(6) . ?
O7 C19 1.373(6) . ?
O7 C41 1.426(6) . ?
O8 C21 1.362(6) . ?
O8 C42 1.428(6) . ?
O9 C43 1.409(6) . ?
O9 C44 1.445(6) . ?
O10 C46 1.406(9) . ?
O10 C45 1.424(8) . ?
O11 C47 1.348(8) . ?
O11 C48 1.426(8) . ?
O12 C14 1.379(6) . ?
O12 C49 1.415(7) . ?
O13 C33 1.387(8) . ?
O13 H13A 0.84 . ?
C13 C14 1.383(7) . ?
C13 C18 1.386(7) . ?
C13 H13 0.95 . ?
C14 C15 1.383(8) . ?
C15 C16 1.395(8) . ?
C15 H15 0.95 . ?
C16 C17 1.361(8) . ?
C16 C32 1.600(8) . ?
C17 C18 1.376(7) . ?
C17 H17 0.95 . ?
C19 C20 1.384(7) . ?
C19 C24 1.388(7) . ?
C20 C21 1.394(7) . ?
C20 H20 0.95 . ?
C21 C22 1.391(7) . ?
C22 C23 1.356(7) . ?
C22 H22 0.95 . ?
C23 C24 1.398(7) . ?
C23 C25 1.489(7) . ?
C24 H24 0.95 . ?
C25 H25A 0.99 . ?
C25 H25B 0.99 . ?
C26 C31 1.303(13) . ?
C26 C27 1.532(10) . ?
C27 C28 1.377(8) . ?
C27 H27 0.95 . ?
C28 C29 1.430(9) . ?
C28 H28 0.95 . ?
C29 C30 1.437(10) . ?
C30 C31 1.292(10) . ?
C30 C33 1.581(9) . ?
C31 H31 0.95 . ?
C32 H32A 0.99 . ?
C32 H32B 0.99 . ?
C33 H33A 0.99 . ?
C33 H33B 0.99 . ?
C34 C35 1.482(7) . ?
C34 H34A 0.99 . ?
C34 H34B 0.99 . ?
C35 H35A 0.99 . ?
C35 H35B 0.99 . ?
C36 C37 1.474(7) . ?
C36 H36A 0.99 . ?
C36 H36B 0.99 . ?
C37 H37A 0.99 . ?
C37 H37B 0.99 . ?
C38 C39 1.479(7) . ?
C38 H38A 0.99 . ?
C38 H38B 0.99 . ?
C39 H39A 0.99 . ?
C39 H39B 0.99 . ?
C40 C41 1.492(7) . ?
C40 H40A 0.99 . ?
C40 H40B 0.99 . ?
C41 H41A 0.99 . ?
C41 H41B 0.99 . ?
C42 C43 1.479(7) . ?
C42 H42A 0.99 . ?
C42 H42B 0.99 . ?
C43 H43A 0.99 . ?
C43 H43B 0.99 . ?
C44 C45 1.519(9) . ?
C44 H44A 0.99 . ?
C44 H44B 0.99 . ?
C45 H45A 0.99 . ?
C45 H45B 0.99 . ?
C46 C47 1.335(10) . ?
C46 H46A 0.99 . ?
C46 H46B 0.99 . ?
C47 H47A 0.99 . ?
C47 H47B 0.99 . ?
C48 C49 1.496(9) . ?
C48 H48A 0.99 . ?
C48 H48B 0.99 . ?
C49 H49A 0.99 . ?
C49 H49B 0.99 . ?
N1 C8 1.336(6) . ?
N1 C12 1.348(6) . ?
N1 C7 1.474(6) . ?
N2 C2 1.328(6) . ?
N2 C6 1.342(6) . ?
N2 C1 1.478(6) . ?
C1 H1A 0.98 . ?
C1 H1B 0.98 . ?
C1 H1C 0.98 . ?
C2 C3 1.357(6) . ?
C2 H2 0.95 . ?
C3 C4 1.385(6) . ?
C3 H3 0.95 . ?
C4 C5 1.386(6) . ?
C4 C10 1.477(6) . ?
C5 C6 1.367(6) . ?
C5 H5 0.95 . ?
C6 H6 0.95 . ?
C7 H7A 0.98 . ?
C7 H7B 0.98 . ?
C7 H7C 0.98 . ?
C8 C9 1.378(6) . ?
C8 H8 0.95 . ?
C9 C10 1.388(6) . ?
C9 H9 0.95 . ?
C10 C11 1.391(6) . ?
C11 C12 1.365(6) . ?
C11 H11 0.95 . ?
C12 H12 0.95 . ?
O100 C101 1.216(6) . ?
C100 C101 1.488(8) . ?
C100 H10A 0.98 . ?
C100 H10B 0.98 . ?
C100 H10C 0.98 . ?
C101 C102 1.503(8) . ?
C102 H10D 0.98 . ?
C102 H10E 0.98 . ?
C102 H10F 0.98 . ?
P1 F3 1.557(3) . ?
P1 F1 1.563(4) . ?
P1 F6 1.572(4) . ?
P1 F4 1.573(3) . ?
P1 F5 1.577(4) . ?
P1 F2 1.591(3) . ?
P2 F11 1.587(3) . ?
P2 F9 1.593(3) . ?
P2 F10 1.593(3) . ?
P2 F7 1.594(3) . ?
P2 F8 1.605(3) . ?
P2 F12 1.609(3) . ?
